data_7111418
loop_
_publ_author_name
'Munslow, Ian J.'
'Wade, Andrew R.'
'Deeth, Robert J.'
'Scott, Peter'

_publ_section_title
;
 Aminooxazolinate; a chiral amidinate analogue
;
_journal_issue 22
_journal_name_full 'Chemical Communications'
_journal_page_first 2596
_journal_page_last 2597
_journal_paper_doi 10.1039/b409113b
_journal_year 2004
_chemical_absolute_configuration rmad
_chemical_formula_sum 'C44 H56 N4 O2 Zr'
_chemical_formula_weight 764.15
_chemical_name_systematic
;
?
;
_space_group_IT_number 19
_symmetry_cell_setting orthorhombic
_symmetry_space_group_name_Hall 'P 2ac 2ab'
_symmetry_space_group_name_H-M 'P 21 21 21'
_atom_sites_solution_hydrogens geom
_atom_sites_solution_primary direct
_atom_sites_solution_secondary difmap
_audit_creation_method SHELXL-97
_cell_angle_alpha 90.00
_cell_angle_beta 90.00
_cell_angle_gamma 90.00
_cell_formula_units_Z 4
_cell_length_a 10.1903(2)
_cell_length_b 17.3251(4)
_cell_length_c 25.7931(4)
_cell_measurement_reflns_used 6077
_cell_measurement_temperature 180(2)
_cell_measurement_theta_max 29.29
_cell_measurement_theta_min 1.58
_cell_volume 4553.72(16)
_computing_cell_refinement 'SAINT (Siemens, 1995)'
_computing_data_collection 'SMART (Siemens, 1994)'
_computing_data_reduction 'SAINT (Siemens, 1995)'
_computing_molecular_graphics 'SHELXTL (Sheldrick, 1997)'
_computing_publication_material 'SHELXTL (Sheldrick, 1997)'
_computing_structure_refinement 'SHELXL-97 (Sheldrick, 1997)'
_computing_structure_solution 'SHELXS-97 (Sheldrick, 1990)'
_diffrn_ambient_temperature 180(2)
_diffrn_detector_area_resol_mean 8.192
_diffrn_measured_fraction_theta_full 0.998
_diffrn_measured_fraction_theta_max 0.937
_diffrn_measurement_device_type 'Siemens SMART diffractometer'
_diffrn_measurement_method '\w scans'
_diffrn_radiation_monochromator graphite
_diffrn_radiation_source 'fine-focus sealed tube'
_diffrn_radiation_type MoK\a
_diffrn_radiation_wavelength 0.71073
_diffrn_reflns_av_R_equivalents 0.1133
_diffrn_reflns_av_sigmaI/netI 0.1612
_diffrn_reflns_limit_h_max 13
_diffrn_reflns_limit_h_min -13
_diffrn_reflns_limit_k_max 15
_diffrn_reflns_limit_k_min -23
_diffrn_reflns_limit_l_max 29
_diffrn_reflns_limit_l_min -34
_diffrn_reflns_number 29868
_diffrn_reflns_theta_full 25.00
_diffrn_reflns_theta_max 29.29
_diffrn_reflns_theta_min 1.58
_diffrn_standards_decay_% nil
_exptl_absorpt_coefficient_mu 0.277
_exptl_absorpt_correction_T_max 0.927997
_exptl_absorpt_correction_T_min 0.742317
_exptl_absorpt_correction_type multi-scan
_exptl_absorpt_process_details 'SADABS (Sheldrick, 1996)'
_exptl_crystal_colour Pale_Yellow
_exptl_crystal_density_diffrn 1.115
_exptl_crystal_density_method 'not measured'
_exptl_crystal_description Needle
_exptl_crystal_F_000 1616
_exptl_crystal_size_max 0.25
_exptl_crystal_size_mid 0.08
_exptl_crystal_size_min 0.08
_refine_diff_density_max 0.712
_refine_diff_density_min -0.474
_refine_diff_density_rms 0.113
_refine_ls_abs_structure_details 'Flack H D (1983), Acta Cryst. A39, 876-881'
_refine_ls_abs_structure_Flack 0.02(7)
_refine_ls_extinction_coef 0.0124(11)
_refine_ls_extinction_expression Fc^*^=kFc[1+0.001xFc^2^\l^3^/sin(2\q)]^-1/4^
_refine_ls_extinction_method SHELXL
_refine_ls_goodness_of_fit_ref 1.087
_refine_ls_hydrogen_treatment mixed
_refine_ls_matrix_type full
_refine_ls_number_parameters 461
_refine_ls_number_reflns 11289
_refine_ls_number_restraints 0
_refine_ls_restrained_S_all 1.087
_refine_ls_R_factor_all 0.1961
_refine_ls_R_factor_gt 0.0892
_refine_ls_shift/su_max 0.001
_refine_ls_shift/su_mean 0.000
_refine_ls_structure_factor_coef Fsqd
_refine_ls_weighting_details 'calc w=1/[\s^2^(Fo^2^)+(0.1066P)^2^+1.1951P] where P=(Fo^2^+2Fc^2^)/3'
_refine_ls_weighting_scheme calc
_refine_ls_wR_factor_gt 0.1873
_refine_ls_wR_factor_ref 0.2390
_reflns_number_gt 5860
_reflns_number_total 11289
_reflns_threshold_expression >2sigma(I)
_cod_data_source_file b409113bsup1.cif
_cod_data_source_block ijm285_(delta,SC)-[ZrL42(CH2Ph)2]
_cod_depositor_comments
;
The following automatic conversions were performed:

'_symmetry_cell_setting' value 'Orthorhombic' changed to
'orthorhombic' according to
/home/saulius/struct/CIF-dictionaries/cif_core.dic dictionary named
'cif_core.dic' version 2.4.2 from 2011-04-26.

Automatic conversion script
Id: cif_fix_values 1891 2012-01-12 08:04:46Z andrius 
;
_cod_original_sg_symbol_H-M P2(1)2(1)2(1)
_cod_database_code 7111418

loop_
_symmetry_equiv_pos_as_xyz
'x, y, z'
'-x+1/2, -y, z+1/2'
'-x, y+1/2, -z+1/2'
'x+1/2, -y+1/2, -z'

loop_
_atom_site_label
_atom_site_type_symbol
_atom_site_fract_x
_atom_site_fract_y
_atom_site_fract_z
_atom_site_U_iso_or_equiv
_atom_site_adp_type
_atom_site_occupancy
_atom_site_symmetry_multiplicity
_atom_site_calc_flag
_atom_site_refinement_flags
Zr1 Zr 0.23374(5) 0.25232(5) 1.19615(2) 0.0357(2) Uani 1 1 d .
O1 O 0.0917(5) 0.0532(3) 1.23888(19) 0.0515(14) Uani 1 1 d .
O2 O 0.5117(5) 0.3976(3) 1.16721(18) 0.0417(12) Uani 1 1 d .
N1 N 0.1343(6) 0.1363(4) 1.1746(2) 0.0412(15) Uani 1 1 d .
N2 N 0.2579(6) 0.1485(3) 1.2466(2) 0.0376(14) Uani 1 1 d .
N3 N 0.3611(6) 0.3499(3) 1.2233(2) 0.0379(15) Uani 1 1 d .
N4 N 0.4381(5) 0.2676(3) 1.1638(2) 0.0383(15) Uani 1 1 d .
C1 C 0.0220(7) 0.0935(5) 1.1553(3) 0.0424(19) Uani 1 1 d .
H1A H -0.0514 0.1305 1.1488 0.051 Uiso 1 1 calc R
C2 C -0.0133(8) 0.0436(6) 1.2017(3) 0.062(2) Uani 1 1 d .
H2A H -0.0979 0.0603 1.2168 0.074 Uiso 1 1 calc R
H2B H -0.0208 -0.0112 1.1912 0.074 Uiso 1 1 calc R
C3 C 0.1648(7) 0.1118(4) 1.2209(3) 0.0368(17) Uani 1 1 d .
C4 C 0.0486(8) 0.0476(5) 1.1050(3) 0.046(2) Uani 1 1 d .
C5 C -0.0765(9) 0.0063(5) 1.0882(4) 0.068(3) Uani 1 1 d .
H5A H -0.0596 -0.0227 1.0563 0.101 Uiso 1 1 calc R
H5B H -0.1458 0.0444 1.0819 0.101 Uiso 1 1 calc R
H5C H -0.1046 -0.0293 1.1156 0.101 Uiso 1 1 calc R
C6 C 0.1590(10) -0.0096(5) 1.1112(4) 0.065(3) Uani 1 1 d .
H6A H 0.1725 -0.0371 1.0784 0.097 Uiso 1 1 calc R
H6B H 0.1367 -0.0467 1.1385 0.097 Uiso 1 1 calc R
H6C H 0.2397 0.0178 1.1206 0.097 Uiso 1 1 calc R
C7 C 0.0886(9) 0.1023(5) 1.0615(3) 0.060(2) Uani 1 1 d .
H7A H 0.1055 0.0726 1.0299 0.090 Uiso 1 1 calc R
H7B H 0.1684 0.1302 1.0716 0.090 Uiso 1 1 calc R
H7C H 0.0178 0.1393 1.0551 0.090 Uiso 1 1 calc R
C8 C 0.3055(7) 0.1332(4) 1.2973(3) 0.0379(17) Uani 1 1 d .
C9 C 0.2556(8) 0.0764(5) 1.3303(3) 0.0494(19) Uani 1 1 d .
H9A H 0.1845 0.0451 1.3192 0.059 Uiso 1 1 calc R
C10 C 0.3092(9) 0.0653(5) 1.3794(3) 0.056(2) Uani 1 1 d .
C11 C 0.4137(9) 0.1115(5) 1.3953(3) 0.055(2) Uani 1 1 d .
H11A H 0.4525 0.1035 1.4284 0.066 Uiso 1 1 calc R
C12 C 0.4624(8) 0.1704(5) 1.3625(3) 0.049(2) Uani 1 1 d .
C13 C 0.4078(7) 0.1785(4) 1.3136(3) 0.0403(18) Uani 1 1 d .
H13A H 0.4422 0.2164 1.2908 0.048 Uiso 1 1 calc R
C14 C 0.2580(11) 0.0023(6) 1.4143(4) 0.083(3) Uani 1 1 d .
H14A H 0.1848 -0.0242 1.3972 0.124 Uiso 1 1 calc R
H14B H 0.2276 0.0248 1.4470 0.124 Uiso 1 1 calc R
H14C H 0.3283 -0.0349 1.4213 0.124 Uiso 1 1 calc R
C15 C 0.5736(9) 0.2220(5) 1.3801(3) 0.064(3) Uani 1 1 d .
H15A H 0.5943 0.2592 1.3526 0.095 Uiso 1 1 calc R
H15B H 0.6512 0.1905 1.3875 0.095 Uiso 1 1 calc R
H15C H 0.5473 0.2498 1.4115 0.095 Uiso 1 1 calc R
C16 C 0.3794(8) 0.4309(4) 1.2399(3) 0.0413(18) Uani 1 1 d .
H16A H 0.2913 0.4563 1.2417 0.050 Uiso 1 1 calc R
C17 C 0.4555(8) 0.4658(4) 1.1941(3) 0.0458(18) Uani 1 1 d .
H17A H 0.3962 0.4949 1.1708 0.055 Uiso 1 1 calc R
H17B H 0.5258 0.5007 1.2064 0.055 Uiso 1 1 calc R
C18 C 0.4414(7) 0.3373(4) 1.1841(2) 0.0338(16) Uani 1 1 d .
C19 C 0.4458(7) 0.4379(5) 1.2932(3) 0.0427(18) Uani 1 1 d .
C20 C 0.3659(9) 0.3956(5) 1.3327(3) 0.052(2) Uani 1 1 d .
H20A H 0.4079 0.4001 1.3667 0.077 Uiso 1 1 calc R
H20B H 0.3597 0.3411 1.3230 0.077 Uiso 1 1 calc R
H20C H 0.2777 0.4180 1.3342 0.077 Uiso 1 1 calc R
C21 C 0.4559(9) 0.5237(4) 1.3069(3) 0.056(2) Uani 1 1 d .
H21A H 0.4979 0.5294 1.3409 0.084 Uiso 1 1 calc R
H21B H 0.3678 0.5463 1.3081 0.084 Uiso 1 1 calc R
H21C H 0.5085 0.5503 1.2806 0.084 Uiso 1 1 calc R
C22 C 0.5835(8) 0.4031(5) 1.2911(3) 0.056(2) Uani 1 1 d .
H22A H 0.6252 0.4077 1.3252 0.084 Uiso 1 1 calc R
H22B H 0.6361 0.4307 1.2653 0.084 Uiso 1 1 calc R
H22C H 0.5776 0.3484 1.2815 0.084 Uiso 1 1 calc R
C23 C 0.5095(6) 0.2408(5) 1.1203(2) 0.0384(17) Uani 1 1 d .
C24 C 0.6171(7) 0.2777(4) 1.0999(3) 0.0400(18) Uani 1 1 d .
H24A H 0.6439 0.3258 1.1141 0.048 Uiso 1 1 calc R
C25 C 0.6873(6) 0.2463(6) 1.0591(2) 0.0429(16) Uani 1 1 d .
C26 C 0.6461(8) 0.1759(5) 1.0391(3) 0.047(2) Uani 1 1 d .
H26A H 0.6932 0.1541 1.0109 0.056 Uiso 1 1 calc R
C27 C 0.5383(8) 0.1360(4) 1.0588(3) 0.0418(19) Uani 1 1 d .
C28 C 0.4704(7) 0.1703(4) 1.0999(3) 0.0407(18) Uani 1 1 d .
H28A H 0.3960 0.1450 1.1141 0.049 Uiso 1 1 calc R
C29 C 0.8046(8) 0.2868(5) 1.0368(3) 0.055(2) Uani 1 1 d .
H29A H 0.8192 0.3353 1.0555 0.083 Uiso 1 1 calc R
H29B H 0.7891 0.2979 1.0000 0.083 Uiso 1 1 calc R
H29C H 0.8821 0.2538 1.0403 0.083 Uiso 1 1 calc R
C30 C 0.4977(9) 0.0608(5) 1.0374(3) 0.056(2) Uani 1 1 d .
H30A H 0.5569 0.0463 1.0090 0.085 Uiso 1 1 calc R
H30B H 0.4078 0.0645 1.0241 0.085 Uiso 1 1 calc R
H30C H 0.5015 0.0215 1.0646 0.085 Uiso 1 1 calc R
C31 C 0.0883(8) 0.3206(5) 1.2451(3) 0.059(2) Uani 1 1 d .
H31A H 0.1287 0.3351 1.2786 0.071 Uiso 1 1 calc R
H31B H 0.0620 0.3684 1.2268 0.071 Uiso 1 1 calc R
C32 C -0.0272(7) 0.2707(5) 1.2538(3) 0.049(2) Uani 1 1 d .
C33 C -0.0354(9) 0.2189(7) 1.2950(3) 0.077(3) Uani 1 1 d .
H33A H 0.0339 0.2167 1.3196 0.092 Uiso 1 1 calc R
C34 C -0.1420(10) 0.1708(7) 1.3007(4) 0.090(4) Uani 1 1 d .
H34A H -0.1438 0.1360 1.3291 0.108 Uiso 1 1 calc R
C35 C -0.2453(9) 0.1712(6) 1.2669(4) 0.072(3) Uani 1 1 d .
H35A H -0.3183 0.1379 1.2720 0.087 Uiso 1 1 calc R
C36 C -0.2411(8) 0.2201(5) 1.2261(3) 0.059(2) Uani 1 1 d .
H36A H -0.3113 0.2208 1.2018 0.071 Uiso 1 1 calc R
C37 C -0.1332(8) 0.2704(5) 1.2193(3) 0.057(3) Uani 1 1 d .
H37A H -0.1325 0.3047 1.1905 0.068 Uiso 1 1 calc R
C38 C 0.1421(8) 0.2882(4) 1.1194(3) 0.0450(19) Uani 1 1 d .
H38A H 0.1762 0.2547 1.0914 0.054 Uiso 1 1 calc R
H38B H 0.0458 0.2811 1.1212 0.054 Uiso 1 1 calc R
C39 C 0.1718(8) 0.3699(5) 1.1070(3) 0.048(2) Uani 1 1 d .
C40 C 0.0844(10) 0.4294(6) 1.1202(4) 0.063(3) Uani 1 1 d .
H40A H 0.0068 0.4172 1.1389 0.076 Uiso 1 1 calc R
C41 C 0.1088(11) 0.5062(6) 1.1063(4) 0.072(3) Uani 1 1 d .
H41A H 0.0470 0.5455 1.1144 0.087 Uiso 1 1 calc R
C42 C 0.2207(12) 0.5235(5) 1.0816(4) 0.070(3) Uani 1 1 d .
H42A H 0.2386 0.5757 1.0729 0.083 Uiso 1 1 calc R
C43 C 0.3095(10) 0.4680(6) 1.0687(3) 0.063(3) Uani 1 1 d .
H43A H 0.3881 0.4820 1.0513 0.075 Uiso 1 1 calc R
C44 C 0.2862(9) 0.3911(5) 1.0808(3) 0.053(2) Uani 1 1 d .
H44A H 0.3483 0.3528 1.0712 0.064 Uiso 1 1 calc R

loop_
_atom_site_aniso_label
_atom_site_aniso_U_11
_atom_site_aniso_U_22
_atom_site_aniso_U_33
_atom_site_aniso_U_23
_atom_site_aniso_U_13
_atom_site_aniso_U_12
Zr1 0.0331(3) 0.0462(4) 0.0278(3) -0.0038(4) 0.0000(3) -0.0018(4)
O1 0.051(4) 0.066(4) 0.038(3) 0.002(3) -0.003(3) -0.017(3)
O2 0.045(3) 0.041(3) 0.038(3) -0.007(2) 0.006(2) -0.004(2)
N1 0.040(4) 0.057(4) 0.027(3) -0.001(3) -0.004(3) -0.009(3)
N2 0.033(3) 0.051(4) 0.029(3) -0.002(3) 0.001(3) -0.005(3)
N3 0.037(4) 0.046(4) 0.030(3) -0.007(3) 0.002(3) 0.005(3)
N4 0.034(3) 0.051(5) 0.029(3) -0.011(3) 0.003(2) 0.001(3)
C1 0.037(4) 0.055(5) 0.035(4) 0.005(4) 0.003(3) -0.011(4)
C2 0.055(5) 0.088(7) 0.043(5) -0.005(5) -0.003(4) -0.034(5)
C3 0.038(4) 0.041(5) 0.031(4) 0.006(3) 0.007(3) -0.005(4)
C4 0.052(5) 0.047(5) 0.038(4) 0.007(4) -0.010(4) -0.015(4)
C5 0.073(7) 0.068(6) 0.062(6) -0.008(5) -0.010(5) -0.018(5)
C6 0.076(8) 0.062(6) 0.056(6) -0.007(5) 0.000(5) -0.009(5)
C7 0.068(6) 0.075(7) 0.037(4) -0.008(4) -0.007(4) -0.008(5)
C8 0.036(4) 0.049(5) 0.028(4) 0.006(3) 0.003(3) 0.004(3)
C9 0.043(5) 0.067(5) 0.038(4) -0.003(4) 0.003(4) 0.007(4)
C10 0.054(6) 0.070(6) 0.044(5) 0.012(4) -0.004(4) 0.011(5)
C11 0.057(6) 0.068(6) 0.041(5) 0.005(4) -0.004(4) 0.018(5)
C12 0.053(5) 0.051(5) 0.044(5) -0.009(4) -0.005(4) 0.011(4)
C13 0.045(4) 0.046(5) 0.030(4) 0.004(3) -0.004(3) 0.006(4)
C14 0.080(8) 0.113(8) 0.055(5) 0.028(5) -0.009(6) 0.005(7)
C15 0.072(6) 0.060(6) 0.059(5) -0.010(4) -0.035(5) 0.004(4)
C16 0.040(4) 0.042(5) 0.042(4) -0.012(4) 0.005(3) -0.002(4)
C17 0.050(5) 0.046(5) 0.041(4) -0.008(4) 0.010(4) -0.010(4)
C18 0.031(4) 0.043(4) 0.027(4) -0.003(3) -0.004(3) -0.003(3)
C19 0.046(5) 0.051(5) 0.031(4) -0.009(3) -0.004(3) 0.006(4)
C20 0.069(6) 0.058(5) 0.028(4) -0.007(4) 0.001(4) 0.004(5)
C21 0.076(6) 0.049(5) 0.042(5) -0.013(4) 0.002(5) -0.008(4)
C22 0.053(5) 0.070(6) 0.045(5) -0.008(4) -0.012(4) -0.004(4)
C23 0.033(3) 0.058(5) 0.025(3) 0.001(4) 0.003(2) 0.008(4)
C24 0.042(4) 0.048(5) 0.029(4) -0.007(3) 0.003(3) 0.008(3)
C25 0.039(4) 0.062(5) 0.028(3) 0.002(5) 0.004(2) 0.009(5)
C26 0.055(5) 0.068(6) 0.018(3) -0.008(4) 0.006(3) 0.014(4)
C27 0.055(5) 0.050(5) 0.021(3) -0.002(3) 0.003(3) 0.018(4)
C28 0.041(4) 0.046(5) 0.035(4) -0.006(3) -0.001(3) 0.003(4)
C29 0.052(5) 0.069(6) 0.045(5) 0.007(4) 0.007(4) 0.008(4)
C30 0.079(7) 0.054(6) 0.036(4) -0.008(4) 0.003(4) 0.010(5)
C31 0.040(5) 0.081(7) 0.055(5) -0.036(5) 0.008(4) 0.000(5)
C32 0.031(4) 0.077(7) 0.039(4) -0.010(4) 0.001(3) 0.010(4)
C33 0.041(5) 0.146(10) 0.044(5) 0.035(5) 0.007(4) 0.009(5)
C34 0.057(6) 0.133(10) 0.079(7) 0.060(7) 0.023(6) 0.010(6)
C35 0.046(6) 0.086(7) 0.085(7) 0.019(6) 0.017(5) 0.001(5)
C36 0.033(5) 0.085(6) 0.060(5) -0.003(4) -0.010(4) -0.002(4)
C37 0.047(5) 0.081(8) 0.042(4) 0.011(4) -0.001(4) 0.020(4)
C38 0.046(5) 0.043(5) 0.046(4) 0.002(4) -0.010(4) -0.001(4)
C39 0.047(5) 0.055(6) 0.043(5) -0.001(4) -0.016(4) -0.009(4)
C40 0.062(7) 0.053(6) 0.074(6) -0.005(5) -0.012(5) -0.003(5)
C41 0.074(8) 0.049(6) 0.093(8) -0.017(5) -0.011(6) 0.003(5)
C42 0.088(8) 0.042(5) 0.078(7) 0.001(5) -0.021(6) -0.014(6)
C43 0.071(7) 0.069(7) 0.049(5) 0.006(5) -0.017(4) -0.030(5)
C44 0.062(6) 0.066(6) 0.032(4) -0.004(4) -0.016(4) -0.005(5)

loop_
_atom_type_symbol
_atom_type_description
_atom_type_scat_dispersion_real
_atom_type_scat_dispersion_imag
_atom_type_scat_source
C C 0.0033 0.0016 'International Tables Vol C Tables 4.2.6.8 and 6.1.1.4'
H H 0.0000 0.0000 'International Tables Vol C Tables 4.2.6.8 and 6.1.1.4'
N N 0.0061 0.0033 'International Tables Vol C Tables 4.2.6.8 and 6.1.1.4'
O O 0.0106 0.0060 'International Tables Vol C Tables 4.2.6.8 and 6.1.1.4'
Zr Zr -2.9673 0.5597 'International Tables Vol C Tables 4.2.6.8 and 6.1.1.4'

loop_
_geom_angle_atom_site_label_1
_geom_angle_atom_site_label_2
_geom_angle_atom_site_label_3
_geom_angle
_geom_angle_publ_flag
N2 Zr1 N3 111.2(2) y
N2 Zr1 N4 102.0(2) y
N3 Zr1 N4 59.6(2) y
N2 Zr1 C38 140.5(2) y
N3 Zr1 C38 107.6(3) y
N4 Zr1 C38 91.4(3) y
N2 Zr1 C31 99.6(3) y
N3 Zr1 C31 79.2(3) y
N4 Zr1 C31 138.0(3) y
C38 Zr1 C31 94.2(3) y
N2 Zr1 N1 59.3(2) y
N3 Zr1 N1 168.8(2) y
N4 Zr1 N1 114.6(2) y
C38 Zr1 N1 81.3(2) ?
C31 Zr1 N1 107.4(3) ?
N2 Zr1 C18 115.9(2) y
N3 Zr1 C18 30.5(2) y
N4 Zr1 C18 30.5(2) y
C38 Zr1 C18 94.3(2) y
C31 Zr1 C18 107.6(3) y
N1 Zr1 C18 145.0(2) y
N2 Zr1 C3 30.3(2) ?
N3 Zr1 C3 141.4(2) ?
N4 Zr1 C3 116.6(2) ?
C38 Zr1 C3 110.9(3) ?
C31 Zr1 C3 100.0(3) ?
N1 Zr1 C3 29.9(2) y
C18 Zr1 C3 140.9(2) ?
C3 O1 C2 105.6(6) ?
C18 O2 C17 105.2(5) ?
C3 N1 C1 109.5(6) ?
C3 N1 Zr1 87.6(4) ?
C1 N1 Zr1 150.4(5) ?
C3 N2 C8 128.2(6) ?
C3 N2 Zr1 91.0(4) ?
C8 N2 Zr1 136.4(5) ?
C18 N3 C16 107.5(6) ?
C18 N3 Zr1 89.7(4) ?
C16 N3 Zr1 151.5(5) ?
C18 N4 C23 127.2(6) ?
C18 N4 Zr1 89.1(4) ?
C23 N4 Zr1 136.7(4) ?
N1 C1 C2 102.0(6) ?
N1 C1 C4 114.3(6) ?
C2 C1 C4 114.2(7) ?
N1 C1 H1A 108.7 ?
C2 C1 H1A 108.7 ?
C4 C1 H1A 108.7 ?
O1 C2 C1 106.3(6) ?
O1 C2 H2A 110.5 ?
C1 C2 H2A 110.5 ?
O1 C2 H2B 110.5 ?
C1 C2 H2B 110.5 ?
H2A C2 H2B 108.7 ?
N1 C3 N2 118.2(7) ?
N1 C3 O1 115.5(7) ?
N2 C3 O1 126.1(6) ?
N1 C3 Zr1 62.4(4) ?
N2 C3 Zr1 58.7(4) ?
O1 C3 Zr1 159.8(5) ?
C6 C4 C7 106.6(8) ?
C6 C4 C5 110.2(7) ?
C7 C4 C5 107.8(7) ?
C6 C4 C1 112.4(7) ?
C7 C4 C1 110.2(6) ?
C5 C4 C1 109.5(7) ?
C4 C5 H5A 109.5 ?
C4 C5 H5B 109.5 ?
H5A C5 H5B 109.5 ?
C4 C5 H5C 109.5 ?
H5A C5 H5C 109.5 ?
H5B C5 H5C 109.5 ?
C4 C6 H6A 109.5 ?
C4 C6 H6B 109.5 ?
H6A C6 H6B 109.5 ?
C4 C6 H6C 109.5 ?
H6A C6 H6C 109.5 ?
H6B C6 H6C 109.5 ?
C4 C7 H7A 109.5 ?
C4 C7 H7B 109.5 ?
H7A C7 H7B 109.5 ?
C4 C7 H7C 109.5 ?
H7A C7 H7C 109.5 ?
H7B C7 H7C 109.5 ?
C13 C8 C9 119.6(7) ?
C13 C8 N2 115.8(6) ?
C9 C8 N2 124.6(7) ?
C10 C9 C8 120.6(8) ?
C10 C9 H9A 119.7 ?
C8 C9 H9A 119.7 ?
C9 C10 C11 119.3(8) ?
C9 C10 C14 120.4(9) ?
C11 C10 C14 120.3(8) ?
C10 C11 C12 120.3(7) ?
C10 C11 H11A 119.9 ?
C12 C11 H11A 119.9 ?
C13 C12 C11 118.5(8) ?
C13 C12 C15 120.9(8) ?
C11 C12 C15 120.6(7) ?
C8 C13 C12 121.8(7) ?
C8 C13 H13A 119.1 ?
C12 C13 H13A 119.1 ?
C10 C14 H14A 109.5 ?
C10 C14 H14B 109.5 ?
H14A C14 H14B 109.5 ?
C10 C14 H14C 109.5 ?
H14A C14 H14C 109.5 ?
H14B C14 H14C 109.5 ?
C12 C15 H15A 109.5 ?
C12 C15 H15B 109.5 ?
H15A C15 H15B 109.5 ?
C12 C15 H15C 109.5 ?
H15A C15 H15C 109.5 ?
H15B C15 H15C 109.5 ?
N3 C16 C17 102.4(5) ?
N3 C16 C19 112.9(6) ?
C17 C16 C19 115.7(6) ?
N3 C16 H16A 108.5 ?
C17 C16 H16A 108.5 ?
C19 C16 H16A 108.5 ?
O2 C17 C16 103.9(5) ?
O2 C17 H17A 111.0 ?
C16 C17 H17A 111.0 ?
O2 C17 H17B 111.0 ?
C16 C17 H17B 111.0 ?
H17A C17 H17B 109.0 ?
N4 C18 N3 116.2(6) ?
N4 C18 O2 126.8(6) ?
N3 C18 O2 116.8(6) ?
N4 C18 Zr1 60.5(4) ?
N3 C18 Zr1 59.8(4) ?
O2 C18 Zr1 156.4(5) ?
C20 C19 C22 109.3(7) ?
C20 C19 C21 110.8(6) ?
C22 C19 C21 109.3(7) ?
C20 C19 C16 109.3(6) ?
C22 C19 C16 110.0(6) ?
C21 C19 C16 108.2(6) ?
C19 C20 H20A 109.5 ?
C19 C20 H20B 109.5 ?
H20A C20 H20B 109.5 ?
C19 C20 H20C 109.5 ?
H20A C20 H20C 109.5 ?
H20B C20 H20C 109.5 ?
C19 C21 H21A 109.5 ?
C19 C21 H21B 109.5 ?
H21A C21 H21B 109.5 ?
C19 C21 H21C 109.5 ?
H21A C21 H21C 109.5 ?
H21B C21 H21C 109.5 ?
C19 C22 H22A 109.5 ?
C19 C22 H22B 109.5 ?
H22A C22 H22B 109.5 ?
C19 C22 H22C 109.5 ?
H22A C22 H22C 109.5 ?
H22B C22 H22C 109.5 ?
C24 C23 C28 119.6(6) ?
C24 C23 N4 124.1(7) ?
C28 C23 N4 116.2(6) ?
C23 C24 C25 121.4(7) ?
C23 C24 H24A 119.3 ?
C25 C24 H24A 119.3 ?
C24 C25 C26 118.0(7) ?
C24 C25 C29 121.3(8) ?
C26 C25 C29 120.7(7) ?
C25 C26 C27 122.6(6) ?
C25 C26 H26A 118.7 ?
C27 C26 H26A 118.7 ?
C26 C27 C28 117.0(7) ?
C26 C27 C30 121.5(7) ?
C28 C27 C30 121.5(8) ?
C23 C28 C27 121.3(7) ?
C23 C28 H28A 119.3 ?
C27 C28 H28A 119.3 ?
C25 C29 H29A 109.5 ?
C25 C29 H29B 109.5 ?
H29A C29 H29B 109.5 ?
C25 C29 H29C 109.5 ?
H29A C29 H29C 109.5 ?
H29B C29 H29C 109.5 ?
C27 C30 H30A 109.5 ?
C27 C30 H30B 109.5 ?
H30A C30 H30B 109.5 ?
C27 C30 H30C 109.5 ?
H30A C30 H30C 109.5 ?
H30B C30 H30C 109.5 ?
C32 C31 Zr1 107.4(5) ?
C32 C31 H31A 110.2 ?
Zr1 C31 H31A 110.2 ?
C32 C31 H31B 110.2 ?
Zr1 C31 H31B 110.2 ?
H31A C31 H31B 108.5 ?
C33 C32 C37 115.9(8) ?
C33 C32 C31 122.7(7) ?
C37 C32 C31 121.4(8) ?
C34 C33 C32 121.2(9) ?
C34 C33 H33A 119.4 ?
C32 C33 H33A 119.4 ?
C35 C34 C33 122.4(9) ?
C35 C34 H34A 118.8 ?
C33 C34 H34A 118.8 ?
C36 C35 C34 118.4(9) ?
C36 C35 H35A 120.8 ?
C34 C35 H35A 120.8 ?
C35 C36 C37 120.5(8) ?
C35 C36 H36A 119.8 ?
C37 C36 H36A 119.8 ?
C32 C37 C36 121.6(8) ?
C32 C37 H37A 119.2 ?
C36 C37 H37A 119.2 ?
C39 C38 Zr1 111.4(5) ?
C39 C38 H38A 109.4 ?
Zr1 C38 H38A 109.4 ?
C39 C38 H38B 109.4 ?
Zr1 C38 H38B 109.4 ?
H38A C38 H38B 108.0 ?
C44 C39 C40 117.0(8) ?
C44 C39 C38 121.7(8) ?
C40 C39 C38 121.3(8) ?
C41 C40 C39 121.5(10) ?
C41 C40 H40A 119.2 ?
C39 C40 H40A 119.2 ?
C42 C41 C40 119.0(10) ?
C42 C41 H41A 120.5 ?
C40 C41 H41A 120.5 ?
C41 C42 C43 121.6(9) ?
C41 C42 H42A 119.2 ?
C43 C42 H42A 119.2 ?
C42 C43 C44 120.6(9) ?
C42 C43 H43A 119.7 ?
C44 C43 H43A 119.7 ?
C43 C44 C39 120.2(9) ?
C43 C44 H44A 119.9 ?
C39 C44 H44A 119.9 ?

loop_
_geom_bond_atom_site_label_1
_geom_bond_atom_site_label_2
_geom_bond_distance
_geom_bond_publ_flag
Zr1 N2 2.233(5) y
Zr1 N3 2.244(6) y
Zr1 N4 2.259(5) y
Zr1 C38 2.276(7) y
Zr1 C31 2.278(7) y
Zr1 N1 2.319(6) y
Zr1 C18 2.596(7) y
Zr1 C3 2.613(7) y
O1 C3 1.341(9) y
O1 C2 1.447(9) y
O2 C18 1.340(8) y
O2 C17 1.484(8) y
N1 C3 1.305(8) y
N1 C1 1.451(9) y
N2 C3 1.321(9) y
N2 C8 1.421(8) y
N3 C18 1.319(8) y
N3 C16 1.479(9) y
N4 C18 1.316(9) y
N4 C23 1.416(8) y
C1 C2 1.518(11) ?
C1 C4 1.545(10) ?
C1 H1A 1.0000 ?
C2 H2A 0.9900 ?
C2 H2B 0.9900 ?
C4 C6 1.507(13) ?
C4 C7 1.525(11) ?
C4 C5 1.525(11) ?
C5 H5A 0.9800 ?
C5 H5B 0.9800 ?
C5 H5C 0.9800 ?
C6 H6A 0.9800 ?
C6 H6B 0.9800 ?
C6 H6C 0.9800 ?
C7 H7A 0.9800 ?
C7 H7B 0.9800 ?
C7 H7C 0.9800 ?
C8 C13 1.370(10) ?
C8 C9 1.397(10) ?
C9 C10 1.391(10) ?
C9 H9A 0.9500 ?
C10 C11 1.394(12) ?
C10 C14 1.509(12) ?
C11 C12 1.415(12) ?
C11 H11A 0.9500 ?
C12 C13 1.384(10) ?
C12 C15 1.514(11) ?
C13 H13A 0.9500 ?
C14 H14A 0.9800 ?
C14 H14B 0.9800 ?
C14 H14C 0.9800 ?
C15 H15A 0.9800 ?
C15 H15B 0.9800 ?
C15 H15C 0.9800 ?
C16 C17 1.537(10) ?
C16 C19 1.538(10) ?
C16 H16A 1.0000 ?
C17 H17A 0.9900 ?
C17 H17B 0.9900 ?
C19 C20 1.496(11) ?
C19 C22 1.528(11) ?
C19 C21 1.531(10) ?
C20 H20A 0.9800 ?
C20 H20B 0.9800 ?
C20 H20C 0.9800 ?
C21 H21A 0.9800 ?
C21 H21B 0.9800 ?
C21 H21C 0.9800 ?
C22 H22A 0.9800 ?
C22 H22B 0.9800 ?
C22 H22C 0.9800 ?
C23 C24 1.375(10) ?
C23 C28 1.387(11) ?
C24 C25 1.384(9) ?
C24 H24A 0.9500 ?
C25 C26 1.390(11) ?
C25 C29 1.500(11) ?
C26 C27 1.394(11) ?
C26 H26A 0.9500 ?
C27 C28 1.398(9) ?
C27 C30 1.475(11) ?
C28 H28A 0.9500 ?
C29 H29A 0.9800 ?
C29 H29B 0.9800 ?
C29 H29C 0.9800 ?
C30 H30A 0.9800 ?
C30 H30B 0.9800 ?
C30 H30C 0.9800 ?
C31 C32 1.478(11) ?
C31 H31A 0.9900 ?
C31 H31B 0.9900 ?
C32 C33 1.393(11) ?
C32 C37 1.400(10) ?
C33 C34 1.378(14) ?
C33 H33A 0.9500 ?
C34 C35 1.366(13) ?
C34 H34A 0.9500 ?
C35 C36 1.352(12) ?
C35 H35A 0.9500 ?
C36 C37 1.414(12) ?
C36 H36A 0.9500 ?
C37 H37A 0.9500 ?
C38 C39 1.483(11) ?
C38 H38A 0.9900 ?
C38 H38B 0.9900 ?
C39 C44 1.397(11) ?
C39 C40 1.404(12) ?
C40 C41 1.401(13) ?
C40 H40A 0.9500 ?
C41 C42 1.340(14) ?
C41 H41A 0.9500 ?
C42 C43 1.362(14) ?
C42 H42A 0.9500 ?
C43 C44 1.388(12) ?
C43 H43A 0.9500 ?
C44 H44A 0.9500 ?
